data_2108630
loop_
_publ_author_name
'Singla, Labhini'
'Yadav, Hare Ram'
'Roy Choudhury, Angshuman'

_publ_section_title
;
 Evaluation of fluorine-mediated intermolecular interactions in
 tetrafluorinated tetrahydroisoquinoline derivatives: synthesis and
 computational studies
;
_journal_coeditor_code BM5125SUP1
_journal_issue 4
_journal_name_full 'Acta Crystallographica Section B'
_journal_page_first
;
;
_journal_paper_doi 10.1107/S2052520620006873
_journal_volume 76
_journal_year 2020
_chemical_formula_moiety 'C22 H17 F4 N O'
_chemical_formula_sum 'C22 H17 F4 N O'
_chemical_formula_weight 387.36
_space_group_IT_number 15
_space_group_name_Hall '-C 2yc'
_space_group_name_H-M_alt 'C 1 2/c 1'
_symmetry_cell_setting monoclinic
_symmetry_space_group_name_Hall '-C 2yc'
_symmetry_space_group_name_H-M 'C 1 2/c 1'
_atom_sites_solution_hydrogens geom
_audit_creation_date 2020-03-09T09:04:17-00:00
_audit_creation_method 'WinGX routine CIF_UPDATE'
_cell_angle_alpha 90
_cell_angle_beta 98.459(17)
_cell_angle_gamma 90
_cell_formula_units_Z 8
_cell_length_a 22.323(8)
_cell_length_b 13.499(5)
_cell_length_c 11.828(5)
_cell_measurement_reflns_used 4165
_cell_measurement_temperature 100
_cell_measurement_theta_max 27.4
_cell_measurement_theta_min 3
_cell_volume 3525(2)
_computing_cell_refinement
;
        CrystalClear-SM Expert 2.0 r15 (Rigaku, 2011)
;
_computing_data_collection
;
        CrystalClear-SM Expert 2.0 r15 (Rigaku, 2011)
;
_computing_data_reduction
;
        CrystalClear-SM Expert 2.0 r15 (Rigaku, 2011)
;
_computing_molecular_graphics 'Olex2 (Dolomanov et al., 2009)'
_computing_publication_material 'Olex2 (Dolomanov et al., 2009)'
_computing_structure_refinement 'ShelXL (Sheldrick, 2015)'
_computing_structure_solution 'ShelXT (Sheldrick, 2015)'
_diffrn_ambient_temperature 100
_diffrn_detector_area_resol_mean 13.6612
_diffrn_measured_fraction_theta_full 0.997
_diffrn_measured_fraction_theta_max 0.994
_diffrn_measurement_device_type 'Rigaku Mercury375R (2x2 bin mode)'
_diffrn_measurement_method 'profile data from \w-scans'
_diffrn_radiation_type MoK\a
_diffrn_radiation_wavelength 0.71073
_diffrn_reflns_av_R_equivalents 0.0774
_diffrn_reflns_Laue_measured_fraction_full 0.997
_diffrn_reflns_Laue_measured_fraction_max 0.994
_diffrn_reflns_limit_h_max 28
_diffrn_reflns_limit_h_min -28
_diffrn_reflns_limit_k_max 17
_diffrn_reflns_limit_k_min -17
_diffrn_reflns_limit_l_max 13
_diffrn_reflns_limit_l_min -15
_diffrn_reflns_number 10335
_diffrn_reflns_point_group_measured_fraction_full 0.997
_diffrn_reflns_point_group_measured_fraction_max 0.994
_diffrn_reflns_theta_full 25.242
_diffrn_reflns_theta_max 27.472
_diffrn_reflns_theta_min 3.018
_exptl_absorpt_coefficient_mu 0.118
_exptl_absorpt_correction_T_max 1
_exptl_absorpt_correction_T_min 0.713
_exptl_absorpt_correction_type multi-scan
_exptl_absorpt_process_details 'Blessing 1995'
_exptl_crystal_colour 'clear light colourless'
_exptl_crystal_density_diffrn 1.46
_exptl_crystal_density_method 'not measured'
_exptl_crystal_description needle
_exptl_crystal_F_000 1600
_exptl_crystal_size_max 0.2
_exptl_crystal_size_mid 0.2
_exptl_crystal_size_min 0.1
_refine_diff_density_max 0.282
_refine_diff_density_min -0.316
_refine_diff_density_rms 0.057
_refine_ls_extinction_method none
_refine_ls_goodness_of_fit_ref 0.953
_refine_ls_hydrogen_treatment constr
_refine_ls_matrix_type full
_refine_ls_number_parameters 254
_refine_ls_number_reflns 4010
_refine_ls_number_restraints 0
_refine_ls_restrained_S_all 0.953
_refine_ls_R_factor_all 0.094
_refine_ls_R_factor_gt 0.0567
_refine_ls_shift/su_max 0
_refine_ls_shift/su_mean 0
_refine_ls_structure_factor_coef Fsqd
_refine_ls_weighting_details 'w=1/[\s^2^(Fo^2^)+(0.0481P)^2^] where P=(Fo^2^+2Fc^2^)/3'
_refine_ls_weighting_scheme calc
_refine_ls_wR_factor_ref 0.1371
_reflns_number_gt 2301
_reflns_number_total 4010
_reflns_threshold_expression 'I > 2\s(I)'
_cod_data_source_file bm5125sup1.cif
_cod_data_source_block 6-6
_cod_original_cell_volume 3526(2)
_cod_database_code 2108630

loop_
_space_group_symop_operation_xyz
'x, y, z'
'-x, y, -z+1/2'
'x+1/2, y+1/2, z'
'-x+1/2, y+1/2, -z+1/2'
'-x, -y, -z'
'x, -y, z-1/2'
'-x+1/2, -y+1/2, -z'
'x+1/2, -y+1/2, z-1/2'

loop_
_atom_site_label
_atom_site_fract_x
_atom_site_fract_y
_atom_site_fract_z
_atom_site_U_iso_or_equiv
_atom_site_adp_type
_atom_site_calc_flag
_atom_site_occupancy
_atom_site_disorder_assembly
_atom_site_disorder_group
_atom_site_type_symbol
F1 0.57206(6) 0.27905(11) 0.35110(10) 0.0487(4) Uani d 1 . . F
F2 0.56593(6) 0.08251(11) 0.33378(12) 0.0597(4) Uani d 1 . . F
F3 0.78495(6) 0.16624(12) 0.67940(10) 0.0537(4) Uani d 1 . . F
F4 0.80789(5) 0.49115(11) 0.82131(11) 0.0547(4) Uani d 1 . . F
O1 0.62123(6) 0.83390(12) 0.46662(13) 0.0411(4) Uani d 1 . . O
N1 0.57938(7) 0.37686(15) 0.55817(13) 0.0336(4) Uani d 1 . . N
C1 0.63623(8) 0.41640(17) 0.52456(16) 0.0322(5) Uani d 1 . . C
H1 0.6401 0.3872 0.4483 0.039 Uiso calc 1 . . H
C2 0.56389(9) 0.42765(18) 0.66019(16) 0.0378(6) Uani d 1 . . C
H2A 0.5985 0.4235 0.7228 0.045 Uiso calc 1 . . H
H2B 0.5287 0.3946 0.686 0.045 Uiso calc 1 . . H
C3 0.54879(9) 0.53591(18) 0.63334(17) 0.0357(6) Uani d 1 . . C
H3A 0.5067 0.5404 0.5935 0.043 Uiso calc 1 . . H
H3B 0.551 0.573 0.706 0.043 Uiso calc 1 . . H
C4 0.58813(8) 0.68581(18) 0.54228(16) 0.0354(6) Uani d 1 . . C
H4 0.5597 0.7243 0.5756 0.042 Uiso calc 1 . . H
C5 0.62674(9) 0.73243(19) 0.47644(17) 0.0356(5) Uani d 1 . . C
C6 0.66779(9) 0.67609(19) 0.42611(16) 0.0358(6) Uani d 1 . . C
H6 0.6943 0.7068 0.3809 0.043 Uiso calc 1 . . H
C7 0.66939(9) 0.57458(19) 0.44291(16) 0.0361(6) Uani d 1 . . C
H7 0.6976 0.5362 0.4087 0.043 Uiso calc 1 . . H
C8 0.63099(8) 0.52670(18) 0.50841(16) 0.0313(5) Uani d 1 . . C
C9 0.59056(8) 0.58428(18) 0.56003(16) 0.0319(5) Uani d 1 . . C
C10 0.66642(10) 0.8848(2) 0.41514(19) 0.0454(6) Uani d 1 . . C
H10A 0.6633 0.8655 0.3346 0.068 Uiso calc 1 . . H
H10B 0.7067 0.8673 0.4551 0.068 Uiso calc 1 . . H
H10C 0.6603 0.9564 0.4204 0.068 Uiso calc 1 . . H
C11 0.57253(8) 0.27336(18) 0.55267(18) 0.0349(5) Uani d 1 . . C
C12 0.57032(9) 0.22502(19) 0.44788(18) 0.0391(6) Uani d 1 . . C
C13 0.56650(10) 0.1236(2) 0.4390(2) 0.0455(6) Uani d 1 . . C
C14 0.56326(9) 0.0645(2) 0.5321(2) 0.0506(7) Uani d 1 . . C
H14 0.5618 -0.0056 0.5255 0.061 Uiso calc 1 . . H
C15 0.56222(10) 0.1112(2) 0.6368(2) 0.0497(7) Uani d 1 . . C
H15 0.5579 0.0724 0.7021 0.06 Uiso calc 1 . . H
C16 0.56729(9) 0.2126(2) 0.64755(19) 0.0417(6) Uani d 1 . . C
H16 0.5673 0.2422 0.7204 0.05 Uiso calc 1 . . H
C17 0.69308(8) 0.38555(19) 0.60696(16) 0.0349(6) Uani d 1 . . C
C18 0.72549(8) 0.4542(2) 0.68005(17) 0.0375(6) Uani d 1 . . C
H18 0.7124 0.5211 0.6813 0.045 Uiso calc 1 . . H
C19 0.77678(9) 0.4232(2) 0.75037(17) 0.0420(6) Uani d 1 . . C
C20 0.79861(10) 0.3276(2) 0.75261(18) 0.0463(7) Uani d 1 . . C
H20 0.8345 0.3085 0.8011 0.056 Uiso calc 1 . . H
C21 0.76531(9) 0.2618(2) 0.68036(18) 0.0421(6) Uani d 1 . . C
C22 0.71334(9) 0.28752(19) 0.60739(17) 0.0380(6) Uani d 1 . . C
H22 0.6919 0.2395 0.5585 0.046 Uiso calc 1 . . H

loop_
_atom_site_aniso_label
_atom_site_aniso_U_11
_atom_site_aniso_U_22
_atom_site_aniso_U_33
_atom_site_aniso_U_12
_atom_site_aniso_U_13
_atom_site_aniso_U_23
F1 0.0487(8) 0.0681(10) 0.0276(7) 0.0176(7) 0.0004(5) -0.0034(6)
F2 0.0484(8) 0.0712(11) 0.0566(10) 0.0067(8) -0.0020(7) -0.0208(8)
F3 0.0426(7) 0.0809(12) 0.0388(8) 0.0299(8) 0.0102(6) 0.0160(7)
F4 0.0326(7) 0.0939(13) 0.0341(8) -0.0048(7) -0.0071(6) 0.0075(7)
O1 0.0298(8) 0.0524(11) 0.0416(9) 0.0025(8) 0.0070(6) -0.0038(8)
N1 0.0253(9) 0.0546(13) 0.0215(9) 0.0090(9) 0.0053(7) -0.0008(8)
C1 0.0230(10) 0.0569(16) 0.0171(10) 0.0081(10) 0.0045(7) 0.0010(9)
C2 0.0256(10) 0.0665(18) 0.0224(11) 0.0060(11) 0.0070(8) -0.0026(10)
C3 0.0232(10) 0.0617(17) 0.0226(11) 0.0027(11) 0.0047(8) -0.0085(10)
C4 0.0202(9) 0.0586(17) 0.0264(11) 0.0050(11) 0.0007(8) -0.0100(10)
C5 0.0252(10) 0.0536(17) 0.0262(11) 0.0043(11) -0.0025(8) -0.0047(10)
C6 0.0255(10) 0.0609(17) 0.0207(11) 0.0055(11) 0.0023(8) 0.0030(10)
C7 0.0261(10) 0.0622(17) 0.0201(10) 0.0091(11) 0.0040(8) -0.0014(10)
C8 0.0215(9) 0.0550(16) 0.0164(10) 0.0072(10) -0.0005(7) -0.0026(9)
C9 0.0208(9) 0.0536(15) 0.0203(10) 0.0050(10) -0.0006(7) -0.0045(10)
C10 0.0352(12) 0.0632(18) 0.0375(13) 0.0003(12) 0.0042(10) 0.0041(12)
C11 0.0188(10) 0.0536(16) 0.0317(12) 0.0046(11) 0.0013(8) 0.0002(10)
C12 0.0267(11) 0.0594(17) 0.0300(12) 0.0078(12) 0.0002(8) 0.0007(11)
C13 0.0271(11) 0.0632(18) 0.0437(15) 0.0038(13) -0.0029(10) -0.0125(13)
C14 0.0289(12) 0.0599(18) 0.0613(18) -0.0085(13) 0.0015(11) -0.0010(14)
C15 0.0300(12) 0.065(2) 0.0533(16) -0.0114(13) 0.0045(11) 0.0116(14)
C16 0.0238(10) 0.0645(19) 0.0362(13) -0.0043(12) 0.0024(9) 0.0007(12)
C17 0.0208(9) 0.0666(17) 0.0183(10) 0.0097(11) 0.0059(8) 0.0079(10)
C18 0.0238(10) 0.0669(17) 0.0231(11) 0.0056(11) 0.0076(8) 0.0066(10)
C19 0.0245(10) 0.079(2) 0.0218(11) -0.0016(12) 0.0011(8) 0.0088(11)
C20 0.0247(10) 0.088(2) 0.0260(12) 0.0115(13) 0.0046(9) 0.0172(12)
C21 0.0310(12) 0.0699(19) 0.0275(12) 0.0187(12) 0.0115(9) 0.0136(11)
C22 0.0267(10) 0.0640(17) 0.0245(11) 0.0124(12) 0.0085(8) 0.0051(11)

loop_
_atom_type_symbol
_atom_type_description
_atom_type_scat_dispersion_real
_atom_type_scat_dispersion_imag
_atom_type_scat_source
C C 0.0033 0.0016 'International Tables Vol C Tables 4.2.6.8 and 6.1.1.4'
H H 0 0 'International Tables Vol C Tables 4.2.6.8 and 6.1.1.4'
F F 0.0171 0.0103 'International Tables Vol C Tables 4.2.6.8 and 6.1.1.4'
N N 0.0061 0.0033 'International Tables Vol C Tables 4.2.6.8 and 6.1.1.4'
O O 0.0106 0.006 'International Tables Vol C Tables 4.2.6.8 and 6.1.1.4'

loop_
_geom_angle_atom_site_label_1
_geom_angle_atom_site_label_2
_geom_angle_atom_site_label_3
_geom_angle
_geom_angle_site_symmetry_1
_geom_angle_site_symmetry_3
_geom_angle_publ_flag
C5 O1 C10 116.99(17) . . ?
C2 N1 C1 111.42(17) . . ?
C11 N1 C1 115.89(16) . . ?
C11 N1 C2 117.62(17) . . ?
N1 C1 H1 106.9 . . ?
N1 C1 C8 109.67(16) . . ?
N1 C1 C17 113.01(16) . . ?
C8 C1 H1 106.9 . . ?
C8 C1 C17 112.95(18) . . ?
C17 C1 H1 106.9 . . ?
N1 C2 H2A 109.6 . . ?
N1 C2 H2B 109.6 . . ?
N1 C2 C3 110.33(17) . . ?
H2A C2 H2B 108.1 . . ?
C3 C2 H2A 109.6 . . ?
C3 C2 H2B 109.6 . . ?
C2 C3 H3A 108.9 . . ?
C2 C3 H3B 108.9 . . ?
H3A C3 H3B 107.7 . . ?
C9 C3 C2 113.45(17) . . ?
C9 C3 H3A 108.9 . . ?
C9 C3 H3B 108.9 . . ?
C5 C4 H4 119.4 . . ?
C9 C4 H4 119.4 . . ?
C9 C4 C5 121.16(19) . . ?
O1 C5 C4 116.16(19) . . ?
O1 C5 C6 124.3(2) . . ?
C6 C5 C4 119.5(2) . . ?
C5 C6 H6 120.5 . . ?
C7 C6 C5 119.0(2) . . ?
C7 C6 H6 120.5 . . ?
C6 C7 H7 118.9 . . ?
C6 C7 C8 122.2(2) . . ?
C8 C7 H7 118.9 . . ?
C7 C8 C1 119.10(18) . . ?
C7 C8 C9 118.3(2) . . ?
C9 C8 C1 122.58(19) . . ?
C4 C9 C3 120.01(18) . . ?
C4 C9 C8 119.8(2) . . ?
C8 C9 C3 120.2(2) . . ?
O1 C10 H10A 109.5 . . ?
O1 C10 H10B 109.5 . . ?
O1 C10 H10C 109.5 . . ?
H10A C10 H10B 109.5 . . ?
H10A C10 H10C 109.5 . . ?
H10B C10 H10C 109.5 . . ?
N1 C11 C16 124.2(2) . . ?
C12 C11 N1 119.7(2) . . ?
C12 C11 C16 116.1(2) . . ?
F1 C12 C11 119.6(2) . . ?
F1 C12 C13 118.5(2) . . ?
C13 C12 C11 121.8(2) . . ?
F2 C13 C12 117.9(2) . . ?
F2 C13 C14 120.2(3) . . ?
C14 C13 C12 121.9(2) . . ?
C13 C14 H14 121.3 . . ?
C13 C14 C15 117.4(3) . . ?
C15 C14 H14 121.3 . . ?
C14 C15 H15 119.3 . . ?
C16 C15 C14 121.4(2) . . ?
C16 C15 H15 119.3 . . ?
C11 C16 H16 119.3 . . ?
C15 C16 C11 121.3(2) . . ?
C15 C16 H16 119.3 . . ?
C18 C17 C1 121.1(2) . . ?
C18 C17 C22 119.25(19) . . ?
C22 C17 C1 119.6(2) . . ?
C17 C18 H18 120.6 . . ?
C19 C18 C17 118.8(2) . . ?
C19 C18 H18 120.6 . . ?
F4 C19 C18 118.0(2) . . ?
F4 C19 C20 118.15(19) . . ?
C20 C19 C18 123.8(2) . . ?
C19 C20 H20 122.1 . . ?
C21 C20 C19 115.9(2) . . ?
C21 C20 H20 122.1 . . ?
F3 C21 C20 118.2(2) . . ?
F3 C21 C22 118.2(2) . . ?
C20 C21 C22 123.5(2) . . ?
C17 C22 H22 120.6 . . ?
C21 C22 C17 118.7(2) . . ?
C21 C22 H22 120.6 . . ?

loop_
_geom_bond_atom_site_label_1
_geom_bond_atom_site_label_2
_geom_bond_site_symmetry_2
_geom_bond_distance
_geom_bond_publ_flag
F1 C12 . 1.363(3) ?
F2 C13 . 1.361(3) ?
F3 C21 . 1.363(3) ?
F4 C19 . 1.363(3) ?
O1 C5 . 1.379(3) ?
O1 C10 . 1.429(2) ?
N1 C1 . 1.484(2) ?
N1 C2 . 1.473(2) ?
N1 C11 . 1.406(3) ?
C1 H1 . 1 ?
C1 C8 . 1.504(3) ?
C1 C17 . 1.540(3) ?
C2 H2A . 0.99 ?
C2 H2B . 0.99 ?
C2 C3 . 1.523(3) ?
C3 H3A . 0.99 ?
C3 H3B . 0.99 ?
C3 C9 . 1.512(3) ?
C4 H4 . 0.95 ?
C4 C5 . 1.394(3) ?
C4 C9 . 1.386(3) ?
C5 C6 . 1.390(3) ?
C6 H6 . 0.95 ?
C6 C7 . 1.384(3) ?
C7 H7 . 0.95 ?
C7 C8 . 1.396(3) ?
C8 C9 . 1.398(3) ?
C10 H10A . 0.98 ?
C10 H10B . 0.98 ?
C10 H10C . 0.98 ?
C11 C12 . 1.395(3) ?
C11 C16 . 1.408(3) ?
C12 C13 . 1.375(4) ?
C13 C14 . 1.371(4) ?
C14 H14 . 0.95 ?
C14 C15 . 1.392(3) ?
C15 H15 . 0.95 ?
C15 C16 . 1.378(3) ?
C16 H16 . 0.95 ?
C17 C18 . 1.395(3) ?
C17 C22 . 1.398(3) ?
C18 H18 . 0.95 ?
C18 C19 . 1.378(3) ?
C19 C20 . 1.377(3) ?
C20 H20 . 0.95 ?
C20 C21 . 1.373(3) ?
C21 C22 . 1.385(3) ?
C22 H22 . 0.95 ?

loop_
_geom_torsion_atom_site_label_1
_geom_torsion_atom_site_label_2
_geom_torsion_atom_site_label_3
_geom_torsion_atom_site_label_4
_geom_torsion
_geom_torsion_site_symmetry_1
_geom_torsion_site_symmetry_2
_geom_torsion_site_symmetry_3
_geom_torsion_site_symmetry_4
_geom_torsion_publ_flag
F1 C12 C13 F2 1.3(3) . . . . ?
F1 C12 C13 C14 -178.59(18) . . . . ?
F2 C13 C14 C15 -178.14(18) . . . . ?
F3 C21 C22 C17 -179.45(16) . . . . ?
F4 C19 C20 C21 179.39(17) . . . . ?
O1 C5 C6 C7 179.50(18) . . . . ?
N1 C1 C8 C7 -159.54(17) . . . . ?
N1 C1 C8 C9 22.9(2) . . . . ?
N1 C1 C17 C18 -109.0(2) . . . . ?
N1 C1 C17 C22 72.1(2) . . . . ?
N1 C2 C3 C9 -41.3(2) . . . . ?
N1 C11 C12 F1 -3.0(3) . . . . ?
N1 C11 C12 C13 176.92(18) . . . . ?
N1 C11 C16 C15 -178.32(18) . . . . ?
C1 N1 C2 C3 65.9(2) . . . . ?
C1 N1 C11 C12 -62.1(2) . . . . ?
C1 N1 C11 C16 118.2(2) . . . . ?
C1 C8 C9 C3 -1.4(3) . . . . ?
C1 C8 C9 C4 179.63(18) . . . . ?
C1 C17 C18 C19 -178.63(17) . . . . ?
C1 C17 C22 C21 178.60(17) . . . . ?
C2 N1 C1 C8 -55.0(2) . . . . ?
C2 N1 C1 C17 72.0(2) . . . . ?
C2 N1 C11 C12 162.53(17) . . . . ?
C2 N1 C11 C16 -17.2(3) . . . . ?
C2 C3 C9 C4 -170.65(17) . . . . ?
C2 C3 C9 C8 10.4(3) . . . . ?
C4 C5 C6 C7 -0.1(3) . . . . ?
C5 C4 C9 C3 179.05(18) . . . . ?
C5 C4 C9 C8 -2.0(3) . . . . ?
C5 C6 C7 C8 0.2(3) . . . . ?
C6 C7 C8 C1 -178.86(18) . . . . ?
C6 C7 C8 C9 -1.2(3) . . . . ?
C7 C8 C9 C3 -179.01(17) . . . . ?
C7 C8 C9 C4 2.1(3) . . . . ?
C8 C1 C17 C18 16.2(2) . . . . ?
C8 C1 C17 C22 -162.66(17) . . . . ?
C9 C4 C5 O1 -178.63(17) . . . . ?
C9 C4 C5 C6 1.0(3) . . . . ?
C10 O1 C5 C4 170.38(17) . . . . ?
C10 O1 C5 C6 -9.3(3) . . . . ?
C11 N1 C1 C8 166.97(16) . . . . ?
C11 N1 C1 C17 -66.0(2) . . . . ?
C11 N1 C2 C3 -156.81(16) . . . . ?
C11 C12 C13 F2 -178.55(17) . . . . ?
C11 C12 C13 C14 1.5(3) . . . . ?
C12 C11 C16 C15 2.0(3) . . . . ?
C12 C13 C14 C15 1.8(3) . . . . ?
C13 C14 C15 C16 -3.2(3) . . . . ?
C14 C15 C16 C11 1.3(3) . . . . ?
C16 C11 C12 F1 176.77(17) . . . . ?
C16 C11 C12 C13 -3.3(3) . . . . ?
C17 C1 C8 C7 73.4(2) . . . . ?
C17 C1 C8 C9 -104.1(2) . . . . ?
C17 C18 C19 F4 -179.95(17) . . . . ?
C17 C18 C19 C20 0.5(3) . . . . ?
C18 C17 C22 C21 -0.3(3) . . . . ?
C18 C19 C20 C21 -1.0(3) . . . . ?
C19 C20 C21 F3 -179.93(17) . . . . ?
C19 C20 C21 C22 1.0(3) . . . . ?
C20 C21 C22 C17 -0.3(3) . . . . ?
C22 C17 C18 C19 0.2(3) . . . . ?

_cod_database_fobs_code 2108630
